data_7233749
loop_
_publ_author_name
'Vellanki Lakshmi'
'Mangalampalli Ravikanth'

_publ_section_title
;
 Boron-dipyrromethene based multi-anionic sensor and a specific cationic
 sensor for Fe3+
;
_journal_name_full 'Journal of Materials Chemistry C'
_journal_page_first 5576
_journal_page_last 5586
_journal_paper_doi 10.1039/C4TC00317A
_journal_volume 2
_journal_year 2014
_chemical_formula_sum 'C28 H26 B F2 N6 O8'
_chemical_formula_weight 623.36
_space_group_IT_number 15
_space_group_name_Hall '-C 2yc'
_space_group_name_H-M_alt 'C 1 2/c 1'
_symmetry_cell_setting monoclinic
_symmetry_space_group_name_H-M 'C 1 2/c 1'
_atom_sites_solution_hydrogens geom
_atom_sites_solution_primary direct
_atom_sites_solution_secondary difmap
_cell_angle_alpha 90.00
_cell_angle_beta 91.735(8)
_cell_angle_gamma 90.00
_cell_formula_units_Z 8
_cell_length_a 9.6447(9)
_cell_length_b 23.900(3)
_cell_length_c 27.692(3)
_cell_measurement_reflns_used 1816
_cell_measurement_temperature 150(2)
_cell_measurement_theta_max 32.7002
_cell_measurement_theta_min 3.3107
_cell_volume 6380.3(12)
_computing_cell_refinement 'CrysAlis RED, Oxford Diffraction Ltd.,'
_computing_data_collection 'CrysAlis CCD, Oxford Diffraction Ltd.,'
_computing_data_reduction 'CrysAlis RED, Oxford Diffraction Ltd.,'
_computing_molecular_graphics Ortep3
_computing_publication_material Shelx97
_computing_structure_refinement 'SHELXL-97 (Sheldrick, 1997)'
_computing_structure_solution 'SHELXS-97 (Sheldrick, 1997)'
_diffrn_ambient_temperature 150(2)
_diffrn_detector_area_resol_mean 15.9948
_diffrn_measured_fraction_theta_full 0.998
_diffrn_measured_fraction_theta_max 0.998
_diffrn_measurement_device_type 'OXFORD DIFFRACTION XCALIBUR-S'
_diffrn_measurement_method \w/q-scan
_diffrn_radiation_monochromator graphite
_diffrn_radiation_source 'Enhance (Mo) X-ray Source'
_diffrn_radiation_type MoK\a
_diffrn_radiation_wavelength 0.71073
_diffrn_reflns_av_R_equivalents 0.0983
_diffrn_reflns_av_sigmaI/netI 0.2264
_diffrn_reflns_limit_h_max 10
_diffrn_reflns_limit_h_min -11
_diffrn_reflns_limit_k_max 28
_diffrn_reflns_limit_k_min -25
_diffrn_reflns_limit_l_max 31
_diffrn_reflns_limit_l_min -32
_diffrn_reflns_number 18398
_diffrn_reflns_theta_full 25.00
_diffrn_reflns_theta_max 25.00
_diffrn_reflns_theta_min 3.32
_exptl_absorpt_coefficient_mu 0.103
_exptl_absorpt_correction_T_max 0.9766
_exptl_absorpt_correction_T_min 0.9666
_exptl_absorpt_correction_type multi-scan
_exptl_absorpt_process_details
;
CrysAlis RED, Oxford Diffraction Ltd.,
Version 1.171.31.7 (release 18-10-2006 CrysAlis171 .NET)
(compiled Oct 18 2006,16:28:17)
Empirical absorption correction using spherical harmonics,
 implemented in SCALE3 ABSPACK scaling algorithm.
;
_exptl_crystal_colour orange
_exptl_crystal_density_diffrn 1.298
_exptl_crystal_density_method 'not measured'
_exptl_crystal_description block
_exptl_crystal_F_000 2584
_exptl_crystal_size_max 0.33
_exptl_crystal_size_mid 0.28
_exptl_crystal_size_min 0.23
_refine_diff_density_max 0.305
_refine_diff_density_min -0.196
_refine_diff_density_rms 0.050
_refine_ls_extinction_method none
_refine_ls_goodness_of_fit_ref 0.742
_refine_ls_hydrogen_treatment riding
_refine_ls_matrix_type full
_refine_ls_number_parameters 409
_refine_ls_number_reflns 5627
_refine_ls_number_restraints 0
_refine_ls_restrained_S_all 0.742
_refine_ls_R_factor_all 0.2179
_refine_ls_R_factor_gt 0.0636
_refine_ls_shift/su_max 0.000
_refine_ls_shift/su_mean 0.000
_refine_ls_structure_factor_coef Fsqd
_refine_ls_weighting_details 'calc w=1/[\s^2^(Fo^2^)+(0.0793P)^2^+0.0000P] where P=(Fo^2^+2Fc^2^)/3'
_refine_ls_weighting_scheme calc
_refine_ls_wR_factor_gt 0.1574
_refine_ls_wR_factor_ref 0.1861
_reflns_number_gt 1547
_reflns_number_total 5627
_reflns_threshold_expression >2sigma(I)
_cod_data_source_file J-Mater-Chem-C-2014-2-5576.cif
_cod_data_source_block mr036
_cod_depositor_comments
;
The following automatic conversions were performed:

data item '_symmetry_cell_setting' value 'Monoclinic' was changed to
'monoclinic' in accordance with the built-in table derived from the
CIF Core dictionary named 'cif_core.dic' version 2.4.5 last updated
on 2014-11-21.

Automatic conversion script
Id: cif_fix_values 6909 2019-04-08 15:41:33Z antanas 
;
_cod_original_sg_symbol_H-M 'C 2/c'
_cod_database_code 7233749

loop_
_symmetry_equiv_pos_as_xyz
'x, y, z'
'-x, y, -z+1/2'
'x+1/2, y+1/2, z'
'-x+1/2, y+1/2, -z+1/2'
'-x, -y, -z'
'x, -y, z-1/2'
'-x+1/2, -y+1/2, -z'
'x+1/2, -y+1/2, z-1/2'

loop_
_atom_site_label
_atom_site_type_symbol
_atom_site_fract_x
_atom_site_fract_y
_atom_site_fract_z
_atom_site_U_iso_or_equiv
_atom_site_adp_type
_atom_site_occupancy
_atom_site_symmetry_multiplicity
_atom_site_calc_flag
_atom_site_refinement_flags
_atom_site_disorder_assembly
_atom_site_disorder_group
B1 B 0.0245(7) 0.3847(3) 0.1408(2) 0.0560(16) Uani 1 1 d . . .
F1 F 0.0860(3) 0.35994(11) 0.18142(9) 0.0749(9) Uani 1 1 d . . .
F2 F -0.1014(3) 0.36090(12) 0.13106(10) 0.0833(10) Uani 1 1 d . . .
O1 O 0.0066(6) 0.2574(2) 0.07437(18) 0.1300(18) Uani 1 1 d . . .
O2 O 0.2287(6) 0.23542(17) 0.07616(16) 0.1244(17) Uani 1 1 d . . .
O3 O -0.4093(5) 0.34005(17) 0.30627(17) 0.1234(18) Uani 1 1 d . . .
O4 O -0.5933(6) 0.33987(19) 0.3449(2) 0.151(2) Uani 1 1 d . . .
O5 O -0.6849(5) 0.5842(2) 0.40138(17) 0.1241(18) Uani 1 1 d . . .
O6 O -0.7578(5) 0.5018(2) 0.42343(13) 0.1043(15) Uani 1 1 d . . .
N1 N 0.1204(4) 0.37901(17) 0.09673(12) 0.0528(11) Uani 1 1 d . . .
N2 N 0.0073(4) 0.44830(16) 0.15043(13) 0.0514(11) Uani 1 1 d . . .
N3 N -0.2308(4) 0.46718(17) 0.24601(13) 0.0589(11) Uani 1 1 d . . .
N4 N -0.3085(4) 0.43358(17) 0.27494(13) 0.0632(12) Uani 1 1 d . . .
H4 H -0.2983 0.3970 0.2741 0.076 Uiso 1 1 calc R . .
N5 N -0.4982(6) 0.3647(2) 0.32723(18) 0.0902(16) Uani 1 1 d . . .
N6 N -0.6832(5) 0.5329(3) 0.39954(17) 0.0804(15) Uani 1 1 d . . .
C1 C 0.1587(5) 0.3314(2) 0.07472(17) 0.0573(14) Uani 1 1 d . . .
C2 C 0.2280(5) 0.3450(2) 0.03243(18) 0.0696(16) Uani 1 1 d . . .
H2 H 0.2656 0.3192 0.0102 0.084 Uiso 1 1 calc R . .
C3 C 0.2316(5) 0.4018(2) 0.02899(17) 0.0632(15) Uani 1 1 d . . .
H3 H 0.2716 0.4226 0.0038 0.076 Uiso 1 1 calc R . .
C4 C 0.1661(5) 0.4241(2) 0.06897(16) 0.0513(13) Uani 1 1 d . . .
C5 C 0.1412(5) 0.4792(2) 0.08190(15) 0.0481(13) Uani 1 1 d . . .
C6 C 0.1914(5) 0.5254(2) 0.05217(15) 0.0494(13) Uani 1 1 d . . .
C7 C 0.3295(6) 0.5294(2) 0.04122(16) 0.0596(14) Uani 1 1 d . . .
H7 H 0.3930 0.5016 0.0525 0.072 Uiso 1 1 calc R . .
C8 C 0.3767(6) 0.5738(3) 0.01374(19) 0.0726(16) Uani 1 1 d . . .
H8 H 0.4728 0.5765 0.0076 0.087 Uiso 1 1 calc R . .
C9 C 0.2877(7) 0.6139(2) -0.00471(18) 0.0686(16) Uani 1 1 d . . .
C10 C 0.3392(6) 0.6615(2) -0.03481(19) 0.102(2) Uani 1 1 d . . .
H10A H 0.3603 0.6937 -0.0139 0.153 Uiso 1 1 calc R . .
H10B H 0.2676 0.6720 -0.0590 0.153 Uiso 1 1 calc R . .
H10C H 0.4233 0.6499 -0.0511 0.153 Uiso 1 1 calc R . .
C11 C 0.1493(6) 0.6086(2) 0.00540(17) 0.0695(16) Uani 1 1 d . . .
H11 H 0.0851 0.6352 -0.0076 0.083 Uiso 1 1 calc R . .
C12 C 0.1008(6) 0.5654(2) 0.03416(18) 0.0656(15) Uani 1 1 d . . .
H12 H 0.0052 0.5635 0.0413 0.079 Uiso 1 1 calc R . .
C13 C 0.0662(5) 0.4910(2) 0.12327(16) 0.0529(14) Uani 1 1 d . . .
C14 C 0.0303(5) 0.5421(2) 0.14512(17) 0.0635(15) Uani 1 1 d . . .
H14 H 0.0583 0.5783 0.1350 0.076 Uiso 1 1 calc R . .
C15 C -0.0520(5) 0.5307(2) 0.18346(16) 0.0605(14) Uani 1 1 d . . .
H15 H -0.0920 0.5572 0.2044 0.073 Uiso 1 1 calc R . .
C16 C -0.0660(5) 0.4725(2) 0.18591(15) 0.0528(13) Uani 1 1 d . . .
C17 C -0.1478(5) 0.4408(2) 0.21857(16) 0.0579(14) Uani 1 1 d . . .
H17 H -0.1408 0.4011 0.2199 0.069 Uiso 1 1 calc R . .
C18 C -0.4003(5) 0.4568(2) 0.30457(16) 0.0537(14) Uani 1 1 d . . .
C19 C -0.4109(5) 0.5148(2) 0.30843(16) 0.0654(15) Uani 1 1 d . . .
H19 H -0.3525 0.5377 0.2898 0.078 Uiso 1 1 calc R . .
C20 C -0.5034(6) 0.5397(2) 0.33850(18) 0.0756(17) Uani 1 1 d . . .
H20 H -0.5079 0.5793 0.3408 0.091 Uiso 1 1 calc R . .
C21 C -0.5893(6) 0.5068(3) 0.36522(17) 0.0662(15) Uani 1 1 d . . .
C22 C -0.5863(5) 0.4499(3) 0.36166(17) 0.0699(16) Uani 1 1 d . . .
H22 H -0.6474 0.4276 0.3799 0.084 Uiso 1 1 calc R . .
C23 C -0.4934(5) 0.4250(2) 0.33125(16) 0.0572(14) Uani 1 1 d . . .
C24 C 0.1328(8) 0.2751(3) 0.0976(2) 0.088(2) Uani 1 1 d . . .
C25 C 0.3406(13) 0.2356(4) 0.1066(4) 0.232(7) Uani 1 1 d . . .
H25A H 0.3091 0.2301 0.1400 0.278 Uiso 1 1 calc R . .
H25B H 0.3855 0.2728 0.1053 0.278 Uiso 1 1 calc R . .
C26 C 0.4393(12) 0.1945(4) 0.0966(5) 0.238(6) Uani 1 1 d . . .
H26A H 0.3924 0.1613 0.0833 0.357 Uiso 1 1 calc R . .
H26B H 0.4906 0.1845 0.1264 0.357 Uiso 1 1 calc R . .
H26C H 0.5040 0.2091 0.0730 0.357 Uiso 1 1 calc R . .
C28 C -0.1693(12) 0.2064(4) 0.1004(4) 0.197(5) Uani 1 1 d . . .
H28A H -0.1955 0.2382 0.1206 0.295 Uiso 1 1 calc R . .
H28B H -0.2037 0.1717 0.1145 0.295 Uiso 1 1 calc R . .
H28C H -0.2099 0.2112 0.0678 0.295 Uiso 1 1 calc R . .
C27 C -0.0364(12) 0.2042(5) 0.0983(5) 0.214(6) Uani 1 1 d . . .
H27A H -0.0080 0.1714 0.0791 0.257 Uiso 1 1 calc R . .
H27B H 0.0066 0.2013 0.1311 0.257 Uiso 1 1 calc R . .
O111 O 0.188(3) 0.2264(9) 0.2544(5) 0.631(18) Uani 1 1 d . . .
O222 O -0.294(3) 0.1770(7) 0.2438(5) 0.74(3) Uani 1 1 d . . .

loop_
_atom_site_aniso_label
_atom_site_aniso_U_11
_atom_site_aniso_U_22
_atom_site_aniso_U_33
_atom_site_aniso_U_23
_atom_site_aniso_U_13
_atom_site_aniso_U_12
B1 0.049(5) 0.061(5) 0.058(4) 0.003(3) 0.004(3) 0.002(4)
F1 0.099(2) 0.065(2) 0.0622(19) 0.0110(15) 0.0128(16) 0.0128(17)
F2 0.057(2) 0.095(2) 0.098(2) -0.0280(18) 0.0206(16) -0.0140(18)
O1 0.151(5) 0.077(4) 0.163(5) 0.011(3) 0.031(4) -0.028(3)
O2 0.190(6) 0.075(3) 0.110(4) -0.012(3) 0.027(4) 0.017(3)
O3 0.118(4) 0.076(3) 0.182(5) -0.006(3) 0.082(4) 0.011(3)
O4 0.151(5) 0.096(4) 0.212(5) -0.013(3) 0.112(4) -0.016(3)
O5 0.118(4) 0.102(4) 0.155(4) -0.054(3) 0.041(3) 0.007(3)
O6 0.098(4) 0.140(4) 0.078(3) 0.005(3) 0.033(3) 0.025(3)
N1 0.059(3) 0.051(3) 0.049(2) -0.004(2) 0.009(2) 0.003(2)
N2 0.052(3) 0.050(3) 0.053(3) -0.002(2) 0.008(2) 0.001(2)
N3 0.055(3) 0.074(3) 0.048(3) -0.002(2) 0.013(2) 0.004(2)
N4 0.066(3) 0.067(3) 0.057(3) 0.004(2) 0.016(2) 0.006(3)
N5 0.089(5) 0.085(5) 0.099(4) 0.006(3) 0.045(3) 0.005(4)
N6 0.070(4) 0.107(5) 0.064(3) -0.019(3) 0.006(3) 0.016(4)
C1 0.061(4) 0.053(4) 0.058(4) -0.008(3) 0.008(3) 0.004(3)
C2 0.080(4) 0.062(4) 0.069(4) -0.011(3) 0.024(3) 0.005(3)
C3 0.060(4) 0.069(4) 0.062(4) 0.000(3) 0.019(3) 0.007(3)
C4 0.052(3) 0.058(4) 0.045(3) 0.001(3) 0.008(2) 0.005(3)
C5 0.039(3) 0.060(4) 0.045(3) 0.002(3) 0.000(2) 0.002(3)
C6 0.039(3) 0.059(4) 0.051(3) 0.004(3) 0.007(3) 0.004(3)
C7 0.055(4) 0.059(4) 0.066(3) 0.003(3) 0.002(3) -0.001(3)
C8 0.055(4) 0.087(5) 0.077(4) 0.003(3) 0.016(3) -0.018(4)
C9 0.072(5) 0.070(4) 0.064(4) 0.001(3) 0.011(3) -0.012(4)
C10 0.117(6) 0.090(5) 0.101(5) 0.024(4) 0.022(4) -0.029(4)
C11 0.066(5) 0.070(4) 0.072(4) 0.013(3) 0.005(3) 0.007(3)
C12 0.047(4) 0.073(4) 0.077(4) 0.008(3) 0.008(3) 0.005(3)
C13 0.048(4) 0.052(4) 0.058(3) 0.001(3) 0.007(3) -0.003(3)
C14 0.072(4) 0.053(4) 0.066(4) -0.002(3) 0.009(3) 0.005(3)
C15 0.069(4) 0.058(4) 0.055(3) -0.009(3) 0.009(3) 0.009(3)
C16 0.058(4) 0.058(4) 0.043(3) -0.004(3) 0.007(3) 0.010(3)
C17 0.060(4) 0.066(4) 0.049(3) 0.001(3) 0.005(3) 0.004(3)
C18 0.053(4) 0.062(4) 0.046(3) -0.009(3) 0.007(3) 0.009(3)
C19 0.067(4) 0.070(5) 0.060(4) -0.008(3) 0.016(3) 0.005(3)
C20 0.081(5) 0.078(4) 0.068(4) -0.011(3) 0.006(3) 0.004(4)
C21 0.058(4) 0.085(5) 0.056(4) -0.014(3) 0.011(3) 0.010(4)
C22 0.063(4) 0.094(5) 0.054(3) 0.004(3) 0.010(3) 0.008(4)
C23 0.058(4) 0.065(4) 0.049(3) -0.002(3) 0.011(3) 0.009(3)
C24 0.090(6) 0.054(4) 0.122(5) -0.029(4) 0.026(4) -0.014(4)
C25 0.327(17) 0.143(10) 0.212(11) 0.021(8) -0.210(12) -0.032(10)
C26 0.214(13) 0.085(8) 0.413(18) 0.012(9) -0.019(11) 0.029(7)
C28 0.208(13) 0.189(11) 0.192(9) -0.038(7) -0.017(10) -0.054(11)
C27 0.161(11) 0.187(12) 0.291(14) 0.033(9) -0.059(11) -0.059(11)
O111 1.04(5) 0.65(4) 0.208(11) 0.215(19) 0.11(2) 0.10(3)
O222 1.68(8) 0.354(19) 0.179(11) 0.064(12) 0.08(3) -0.22(3)

loop_
_atom_type_symbol
_atom_type_description
_atom_type_scat_dispersion_real
_atom_type_scat_dispersion_imag
_atom_type_scat_source
C C 0.0033 0.0016 'International Tables Vol C Tables 4.2.6.8 and 6.1.1.4'
H H 0.0000 0.0000 'International Tables Vol C Tables 4.2.6.8 and 6.1.1.4'
N N 0.0061 0.0033 'International Tables Vol C Tables 4.2.6.8 and 6.1.1.4'
O O 0.0106 0.0060 'International Tables Vol C Tables 4.2.6.8 and 6.1.1.4'
F F 0.0171 0.0103 'International Tables Vol C Tables 4.2.6.8 and 6.1.1.4'
B B 0.0013 0.0007 'International Tables Vol C Tables 4.2.6.8 and 6.1.1.4'

loop_
_geom_angle_atom_site_label_1
_geom_angle_atom_site_label_2
_geom_angle_atom_site_label_3
_geom_angle
_geom_angle_site_symmetry_1
_geom_angle_site_symmetry_3
F2 B1 F1 109.9(5) . .
F2 B1 N2 110.1(5) . .
F1 B1 N2 108.9(4) . .
F2 B1 N1 110.8(4) . .
F1 B1 N1 110.4(4) . .
N2 B1 N1 106.8(4) . .
C24 O1 C27 107.2(6) . .
C25 O2 C24 104.3(7) . .
C1 N1 C4 107.8(4) . .
C1 N1 B1 127.2(4) . .
C4 N1 B1 124.5(4) . .
C16 N2 C13 107.9(4) . .
C16 N2 B1 127.1(4) . .
C13 N2 B1 125.0(4) . .
C17 N3 N4 114.7(4) . .
C18 N4 N3 119.7(4) . .
C18 N4 H4 120.1 . .
N3 N4 H4 120.1 . .
O3 N5 O4 120.9(6) . .
O3 N5 C23 120.2(5) . .
O4 N5 C23 118.8(5) . .
O5 N6 O6 124.6(5) . .
O5 N6 C21 117.4(6) . .
O6 N6 C21 118.0(6) . .
N1 C1 C2 109.0(5) . .
N1 C1 C24 120.7(4) . .
C2 C1 C24 130.1(5) . .
C3 C2 C1 107.6(4) . .
C3 C2 H2 126.2 . .
C1 C2 H2 126.2 . .
C2 C3 C4 108.2(4) . .
C2 C3 H3 125.9 . .
C4 C3 H3 125.9 . .
C5 C4 C3 130.7(5) . .
C5 C4 N1 121.8(4) . .
C3 C4 N1 107.4(4) . .
C4 C5 C13 120.0(4) . .
C4 C5 C6 120.5(4) . .
C13 C5 C6 119.6(4) . .
C12 C6 C7 118.7(5) . .
C12 C6 C5 120.5(5) . .
C7 C6 C5 120.8(5) . .
C6 C7 C8 120.5(5) . .
C6 C7 H7 119.8 . .
C8 C7 H7 119.8 . .
C9 C8 C7 121.7(5) . .
C9 C8 H8 119.2 . .
C7 C8 H8 119.2 . .
C8 C9 C11 117.3(5) . .
C8 C9 C10 121.3(6) . .
C11 C9 C10 121.4(6) . .
C9 C10 H10A 109.5 . .
C9 C10 H10B 109.5 . .
H10A C10 H10B 109.5 . .
C9 C10 H10C 109.5 . .
H10A C10 H10C 109.5 . .
H10B C10 H10C 109.5 . .
C9 C11 C12 121.9(5) . .
C9 C11 H11 119.0 . .
C12 C11 H11 119.0 . .
C6 C12 C11 120.0(5) . .
C6 C12 H12 120.0 . .
C11 C12 H12 120.0 . .
N2 C13 C5 121.4(4) . .
N2 C13 C14 107.0(4) . .
C5 C13 C14 131.6(5) . .
C15 C14 C13 108.3(5) . .
C15 C14 H14 125.9 . .
C13 C14 H14 125.9 . .
C14 C15 C16 107.2(4) . .
C14 C15 H15 126.4 . .
C16 C15 H15 126.4 . .
N2 C16 C15 109.6(4) . .
N2 C16 C17 122.6(5) . .
C15 C16 C17 127.7(5) . .
N3 C17 C16 118.4(5) . .
N3 C17 H17 120.8 . .
C16 C17 H17 120.8 . .
N4 C18 C19 120.5(5) . .
N4 C18 C23 122.8(5) . .
C19 C18 C23 116.7(4) . .
C20 C19 C18 121.8(5) . .
C20 C19 H19 119.1 . .
C18 C19 H19 119.1 . .
C19 C20 C21 119.4(5) . .
C19 C20 H20 120.3 . .
C21 C20 H20 120.3 . .
C22 C21 C20 121.1(5) . .
C22 C21 N6 119.0(5) . .
C20 C21 N6 119.9(6) . .
C21 C22 C23 119.3(5) . .
C21 C22 H22 120.4 . .
C23 C22 H22 120.4 . .
C22 C23 C18 121.6(5) . .
C22 C23 N5 117.1(5) . .
C18 C23 N5 121.2(5) . .
O1 C24 O2 99.6(5) . .
O1 C24 C1 103.0(5) . .
O2 C24 C1 107.0(5) . .
O2 C25 C26 114.1(10) . .
O2 C25 H25A 108.7 . .
C26 C25 H25A 108.7 . .
O2 C25 H25B 108.7 . .
C26 C25 H25B 108.7 . .
H25A C25 H25B 107.6 . .
C25 C26 H26A 109.5 . .
C25 C26 H26B 109.5 . .
H26A C26 H26B 109.5 . .
C25 C26 H26C 109.5 . .
H26A C26 H26C 109.5 . .
H26B C26 H26C 109.5 . .
C27 C28 H28A 109.5 . .
C27 C28 H28B 109.5 . .
H28A C28 H28B 109.5 . .
C27 C28 H28C 109.5 . .
H28A C28 H28C 109.5 . .
H28B C28 H28C 109.5 . .
C28 C27 O1 106.0(11) . .
C28 C27 H27A 110.5 . .
O1 C27 H27A 110.5 . .
C28 C27 H27B 110.5 . .
O1 C27 H27B 110.5 . .
H27A C27 H27B 108.7 . .

loop_
_geom_bond_atom_site_label_1
_geom_bond_atom_site_label_2
_geom_bond_distance
_geom_bond_site_symmetry_2
B1 F2 1.361(6) .
B1 F1 1.388(6) .
B1 N2 1.553(7) .
B1 N1 1.559(6) .
O1 C24 1.424(7) .
O1 C27 1.499(11) .
O2 C25 1.350(8) .
O2 C24 1.463(7) .
O3 N5 1.204(5) .
O4 N5 1.208(5) .
O5 N6 1.226(6) .
O6 N6 1.239(6) .
N1 C1 1.348(5) .
N1 C4 1.402(6) .
N2 C16 1.357(5) .
N2 C13 1.398(5) .
N3 C17 1.286(5) .
N3 N4 1.373(5) .
N4 C18 1.345(5) .
N4 H4 0.8800 .
N5 C23 1.446(6) .
N6 C21 1.471(6) .
C1 C2 1.404(6) .
C1 C24 1.512(7) .
C2 C3 1.360(6) .
C2 H2 0.9500 .
C3 C4 1.397(6) .
C3 H3 0.9500 .
C4 C5 1.388(6) .
C5 C13 1.402(6) .
C5 C6 1.469(6) .
C6 C12 1.378(6) .
C6 C7 1.379(6) .
C7 C8 1.391(6) .
C7 H7 0.9500 .
C8 C9 1.375(7) .
C8 H8 0.9500 .
C9 C11 1.377(6) .
C9 C10 1.504(7) .
C10 H10A 0.9800 .
C10 H10B 0.9800 .
C10 H10C 0.9800 .
C11 C12 1.395(6) .
C11 H11 0.9500 .
C12 H12 0.9500 .
C13 C14 1.412(6) .
C14 C15 1.373(6) .
C14 H14 0.9500 .
C15 C16 1.398(6) .
C15 H15 0.9500 .
C16 C17 1.435(6) .
C17 H17 0.9500 .
C18 C19 1.393(6) .
C18 C23 1.403(6) .
C19 C20 1.375(6) .
C19 H19 0.9500 .
C20 C21 1.375(7) .
C20 H20 0.9500 .
C21 C22 1.364(6) .
C22 C23 1.382(6) .
C22 H22 0.9500 .
C25 C26 1.401(12) .
C25 H25A 0.9900 .
C25 H25B 0.9900 .
C26 H26A 0.9800 .
C26 H26B 0.9800 .
C26 H26C 0.9800 .
C28 C27 1.285(11) .
C28 H28A 0.9800 .
C28 H28B 0.9800 .
C28 H28C 0.9800 .
C27 H27A 0.9900 .
C27 H27B 0.9900 .
O111 O222 1.56(3) 2
O222 O111 1.56(3) 2

loop_
_geom_torsion_atom_site_label_1
_geom_torsion_atom_site_label_2
_geom_torsion_atom_site_label_3
_geom_torsion_atom_site_label_4
_geom_torsion
_geom_torsion_site_symmetry_1
_geom_torsion_site_symmetry_2
_geom_torsion_site_symmetry_3
_geom_torsion_site_symmetry_4
F2 B1 N1 C1 -57.3(7) . . . .
F1 B1 N1 C1 64.6(7) . . . .
N2 B1 N1 C1 -177.2(4) . . . .
F2 B1 N1 C4 113.3(5) . . . .
F1 B1 N1 C4 -124.8(5) . . . .
N2 B1 N1 C4 -6.6(7) . . . .
F2 B1 N2 C16 60.7(7) . . . .
F1 B1 N2 C16 -59.7(7) . . . .
N1 B1 N2 C16 -178.9(4) . . . .
F2 B1 N2 C13 -119.3(5) . . . .
F1 B1 N2 C13 120.3(5) . . . .
N1 B1 N2 C13 1.1(7) . . . .
C17 N3 N4 C18 -179.0(4) . . . .
C4 N1 C1 C2 -0.6(5) . . . .
B1 N1 C1 C2 171.3(5) . . . .
C4 N1 C1 C24 175.9(5) . . . .
B1 N1 C1 C24 -12.2(8) . . . .
N1 C1 C2 C3 0.1(6) . . . .
C24 C1 C2 C3 -176.0(6) . . . .
C1 C2 C3 C4 0.5(6) . . . .
C2 C3 C4 C5 -179.1(5) . . . .
C2 C3 C4 N1 -0.9(6) . . . .
C1 N1 C4 C5 179.3(4) . . . .
B1 N1 C4 C5 7.1(7) . . . .
C1 N1 C4 C3 0.9(5) . . . .
B1 N1 C4 C3 -171.3(5) . . . .
C3 C4 C5 C13 176.8(5) . . . .
N1 C4 C5 C13 -1.2(7) . . . .
C3 C4 C5 C6 -2.5(8) . . . .
N1 C4 C5 C6 179.6(4) . . . .
C4 C5 C6 C12 124.4(5) . . . .
C13 C5 C6 C12 -54.8(6) . . . .
C4 C5 C6 C7 -54.7(6) . . . .
C13 C5 C6 C7 126.0(5) . . . .
C12 C6 C7 C8 1.9(7) . . . .
C5 C6 C7 C8 -178.9(4) . . . .
C6 C7 C8 C9 -2.3(8) . . . .
C7 C8 C9 C11 0.5(8) . . . .
C7 C8 C9 C10 -179.4(5) . . . .
C8 C9 C11 C12 1.6(8) . . . .
C10 C9 C11 C12 -178.5(5) . . . .
C7 C6 C12 C11 0.1(7) . . . .
C5 C6 C12 C11 -179.1(4) . . . .
C9 C11 C12 C6 -2.0(8) . . . .
C16 N2 C13 C5 -175.9(4) . . . .
B1 N2 C13 C5 4.1(7) . . . .
C16 N2 C13 C14 2.4(5) . . . .
B1 N2 C13 C14 -177.6(5) . . . .
C4 C5 C13 N2 -4.3(7) . . . .
C6 C5 C13 N2 174.9(4) . . . .
C4 C5 C13 C14 177.8(5) . . . .
C6 C5 C13 C14 -2.9(8) . . . .
N2 C13 C14 C15 -2.0(5) . . . .
C5 C13 C14 C15 176.1(5) . . . .
C13 C14 C15 C16 0.7(6) . . . .
C13 N2 C16 C15 -2.0(5) . . . .
B1 N2 C16 C15 178.0(5) . . . .
C13 N2 C16 C17 175.7(4) . . . .
B1 N2 C16 C17 -4.3(8) . . . .
C14 C15 C16 N2 0.8(6) . . . .
C14 C15 C16 C17 -176.8(5) . . . .
N4 N3 C17 C16 177.9(4) . . . .
N2 C16 C17 N3 -169.2(4) . . . .
C15 C16 C17 N3 8.1(8) . . . .
N3 N4 C18 C19 -4.1(7) . . . .
N3 N4 C18 C23 173.0(4) . . . .
N4 C18 C19 C20 -179.8(5) . . . .
C23 C18 C19 C20 2.9(7) . . . .
C18 C19 C20 C21 -0.7(8) . . . .
C19 C20 C21 C22 -1.4(8) . . . .
C19 C20 C21 N6 176.6(5) . . . .
O5 N6 C21 C22 -179.0(5) . . . .
O6 N6 C21 C22 -1.1(8) . . . .
O5 N6 C21 C20 3.0(8) . . . .
O6 N6 C21 C20 -179.1(5) . . . .
C20 C21 C22 C23 1.1(8) . . . .
N6 C21 C22 C23 -176.8(4) . . . .
C21 C22 C23 C18 1.2(8) . . . .
C21 C22 C23 N5 -177.5(5) . . . .
N4 C18 C23 C22 179.7(5) . . . .
C19 C18 C23 C22 -3.1(7) . . . .
N4 C18 C23 N5 -1.7(7) . . . .
C19 C18 C23 N5 175.5(5) . . . .
O3 N5 C23 C22 -170.7(6) . . . .
O4 N5 C23 C22 9.9(8) . . . .
O3 N5 C23 C18 10.6(8) . . . .
O4 N5 C23 C18 -168.7(6) . . . .
C27 O1 C24 O2 75.6(8) . . . .
C27 O1 C24 C1 -174.3(7) . . . .
C25 O2 C24 O1 -160.2(6) . . . .
C25 O2 C24 C1 92.9(7) . . . .
N1 C1 C24 O1 96.7(6) . . . .
C2 C1 C24 O1 -87.6(7) . . . .
N1 C1 C24 O2 -158.9(5) . . . .
C2 C1 C24 O2 16.8(9) . . . .
C24 O2 C25 C26 171.8(9) . . . .
C24 O1 C27 C28 142.2(9) . . . .
